data_4131225
loop_
_publ_author_name
'Guo, Chang'
'Janssen-M\"uller, Daniel'
'Fleige, Mirco'
'Lerchen, Andreas'
'Daniliuc, Constantin G.'
'Glorius, Frank'

_publ_section_title
;
 Mechanistic Studies on a Cooperative NHC Organocatalysis/Palladium
 Catalysis System: Uncovering Significant Lessons for Mixed Chiral
 Pd(NHC)(PR<sub>3</sub>) Catalyst Design.
;
_journal_issue 12
_journal_name_full 'Journal of the American Chemical Society'
_journal_page_first 4443
_journal_page_last 4451
_journal_paper_doi 10.1021/jacs.7b00462
_journal_volume 139
_journal_year 2017
_chemical_absolute_configuration ad
_chemical_formula_sum 'C42 H41 B F4 N3 O P Pd'
_chemical_formula_weight 827.96
_space_group_crystal_system orthorhombic
_space_group_IT_number 19
_space_group_name_Hall 'P 2ac 2ab'
_space_group_name_H-M_alt 'P 21 21 21'
_atom_sites_solution_hydrogens geom
_cell_angle_alpha 90
_cell_angle_beta 90
_cell_angle_gamma 90
_cell_formula_units_Z 4
_cell_length_a 10.9380(3)
_cell_length_b 13.7755(4)
_cell_length_c 24.4883(7)
_cell_measurement_reflns_used 9902
_cell_measurement_temperature 100.(2)
_cell_measurement_theta_max 68.3840
_cell_measurement_theta_min 3.6099
_cell_volume 3689.81(18)
_computing_cell_refinement 'SAINT V8.37A (Bruker AXS Inc., 2015)'
_computing_data_collection 'APEX2 v.2014.1.1 (Bruker AXS Inc., 2014)'
_computing_data_reduction 'SAINT V8.37A (Bruker AXS Inc., 2015)'
_computing_molecular_graphics 'XP (Sheldrick, 2014)'
_computing_publication_material 'SHELXL-2014 (Sheldrick, 2014)'
_computing_structure_refinement 'SHELXL-2014/7 (Sheldrick, 2014)'
_computing_structure_solution 'SHELXL-2014 (Sheldrick, 2014)'
_diffrn_ambient_temperature 100.(2)
_diffrn_detector_area_resol_mean 10.4167
_diffrn_measured_fraction_theta_full 0.953
_diffrn_measured_fraction_theta_max 0.953
_diffrn_measurement_device_type 'Bruker D8 Venture PHOTON 100 CMOS'
_diffrn_measurement_method 'omega and phi scans'
_diffrn_radiation_monochromator 'MX mirror'
_diffrn_radiation_type ' Cu K\a'
_diffrn_radiation_wavelength 1.54178
_diffrn_reflns_av_R_equivalents 0.0531
_diffrn_reflns_av_unetI/netI 0.0672
_diffrn_reflns_limit_h_max 13
_diffrn_reflns_limit_h_min -10
_diffrn_reflns_limit_k_max 16
_diffrn_reflns_limit_k_min -16
_diffrn_reflns_limit_l_max 29
_diffrn_reflns_limit_l_min -28
_diffrn_reflns_number 18570
_diffrn_reflns_theta_full 68.45
_diffrn_reflns_theta_max 68.45
_diffrn_reflns_theta_min 3.61
_diffrn_source 'Cu ImS'
_diffrn_source_type 'micro focus tube'
_exptl_absorpt_coefficient_mu 4.958
_exptl_absorpt_correction_T_max 0.89
_exptl_absorpt_correction_T_min 0.68
_exptl_absorpt_correction_type multi-scan
_exptl_absorpt_process_details
;
Bruker AXS (2014). SADABS, Version 2014/2, Bruker AXS Inc., Madison, Wisconsin,
USA.
;
_exptl_crystal_colour 'pale yellow'
_exptl_crystal_density_diffrn 1.490
_exptl_crystal_density_method 'not measured'
_exptl_crystal_description needle
_exptl_crystal_F_000 1696
_exptl_crystal_size_max 0.203
_exptl_crystal_size_mid 0.097
_exptl_crystal_size_min 0.025
_refine_diff_density_max 0.818
_refine_diff_density_min -0.493
_refine_ls_abs_structure_details
;

Flack x determined using 2159 quotients [(I+)-(I-)]/[(I+)+(I-)]
(Parsons, Flack and Wagner, Acta Cryst. B69 (2013) 249-259).
;
_refine_ls_abs_structure_Flack 0.063(7)
_refine_ls_extinction_method none
_refine_ls_goodness_of_fit_ref 1.044
_refine_ls_hydrogen_treatment constr
_refine_ls_matrix_type full
_refine_ls_number_parameters 655
_refine_ls_number_reflns 6261
_refine_ls_number_restraints 476
_refine_ls_restrained_S_all 1.051
_refine_ls_R_factor_all 0.0480
_refine_ls_R_factor_gt 0.0421
_refine_ls_shift/su_max 0.001
_refine_ls_shift/su_mean 0.000
_refine_ls_structure_factor_coef Fsqd
_refine_ls_weighting_details 'w=1/[\s^2^(Fo^2^)+(0.0339P)^2^+3.0935P] where P=(Fo^2^+2Fc^2^)/3'
_refine_ls_weighting_scheme calc
_refine_ls_wR_factor_gt 0.0917
_refine_ls_wR_factor_ref 0.0942
_reflns_number_gt 5747
_reflns_number_total 6261
_reflns_threshold_expression 'I > 2\s(I)'
_cod_data_source_file ja7b00462_si_002.cif
_cod_data_source_block glo8599
_cod_database_code 4131225

loop_
_space_group_symop_operation_xyz
'x, y, z'
'-x+1/2, -y, z+1/2'
'-x, y+1/2, -z+1/2'
'x+1/2, -y+1/2, -z'

loop_
_atom_site_type_symbol
_atom_site_label
_atom_site_fract_x
_atom_site_fract_y
_atom_site_fract_z
_atom_site_U_iso_or_equiv
_atom_site_adp_type
_atom_site_calc_flag
_atom_site_refinement_flags_adp
_atom_site_refinement_flags_occupancy
_atom_site_refinement_flags_posn
_atom_site_occupancy
_atom_site_disorder_assembly
_atom_site_disorder_group
P P1 0.24425(16) 0.38711(12) 0.70795(7) 0.0173(4) Uani d . . . 1.0 . .
B B1 0.723(2) 0.3489(17) 0.8248(10) 0.039(11) Uani d U P D 0.228(13) A 1
F F1 0.671(3) 0.2583(17) 0.8199(11) 0.048(10) Uani d U P D 0.228(13) A 1
F F2 0.786(3) 0.373(2) 0.7778(12) 0.105(14) Uani d U P D 0.228(13) A 1
F F3 0.634(2) 0.4170(18) 0.8346(10) 0.039(7) Uani d U P D 0.228(13) A 1
F F4 0.806(2) 0.3501(19) 0.8677(12) 0.068(10) Uani d U P D 0.228(13) A 1
B B1A 0.7195(11) 0.3488(8) 0.8426(5) 0.031(3) Uani d U P D 0.772(13) A 2
F F1A 0.6826(10) 0.2524(5) 0.8413(4) 0.048(2) Uani d U P D 0.772(13) A 2
F F2A 0.8388(5) 0.3560(5) 0.8253(4) 0.051(2) Uani d U P D 0.772(13) A 2
F F3A 0.6496(9) 0.4010(7) 0.8069(6) 0.075(3) Uani d U P D 0.772(13) A 2
F F4A 0.7137(11) 0.3869(6) 0.8942(4) 0.097(4) Uani d U P D 0.772(13) A 2
N N2 0.4191(7) 0.4248(5) 0.5504(2) 0.0354(16) Uani d . . . 1.0 . .
N N3 0.4144(8) 0.3609(6) 0.5059(2) 0.0450(19) Uani d . . . 1.0 . .
Pd Pd1 0.42427(4) 0.45014(3) 0.67292(2) 0.01755(12) Uani d . . D 1.0 . .
C C31 0.4543(19) 0.5567(15) 0.7381(7) 0.029(5) Uani d U P D 0.59(2) B 1
H H31A 0.3885 0.5818 0.7171 0.035 Uiso calc U P R 0.59(2) B 1
H H31B 0.444 0.5457 0.7762 0.035 Uiso calc U P R 0.59(2) B 1
C C32 0.5668(11) 0.5357(8) 0.7130(4) 0.025(4) Uani d U P D 0.59(2) B 1
H H32 0.634 0.5105 0.7331 0.03 Uiso calc U P R 0.59(2) B 1
C C33 0.5752(14) 0.5538(11) 0.6564(6) 0.022(4) Uani d U P D 0.59(2) B 1
H H33A 0.5068 0.579 0.6372 0.027 Uiso calc U P R 0.59(2) B 1
H H33B 0.6493 0.5408 0.6376 0.027 Uiso calc U P R 0.59(2) B 1
C C31A 0.446(3) 0.5394(18) 0.7467(8) 0.016(6) Uani d U P D 0.41(2) B 2
H H31C 0.4736 0.4761 0.7562 0.019 Uiso calc U P R 0.41(2) B 2
H H31D 0.3835 0.5697 0.7672 0.019 Uiso calc U P R 0.41(2) B 2
C C32A 0.4999(15) 0.5885(11) 0.7018(7) 0.022(5) Uani d U P D 0.41(2) B 2
H H32A 0.4743 0.6519 0.6915 0.026 Uiso calc U P R 0.41(2) B 2
C C33A 0.5921(15) 0.5394(14) 0.6734(9) 0.019(5) Uani d U P D 0.41(2) B 2
H H33C 0.6161 0.4762 0.6845 0.023 Uiso calc U P R 0.41(2) B 2
H H33D 0.6307 0.5694 0.643 0.023 Uiso calc U P R 0.41(2) B 2
C C1 0.4348(7) 0.3793(5) 0.5983(3) 0.0266(15) Uani d . . . 1.0 . .
N N1 0.4414(6) 0.2832(5) 0.5836(2) 0.0298(15) Uani d . . D 1.0 . .
C C2 0.4246(10) 0.2758(7) 0.5288(3) 0.043(2) Uani d . . D 1.0 . .
C C12 0.4262(14) 0.1758(8) 0.5023(4) 0.034(3) Uani d U P D 0.786(10) C 1
H H12A 0.3665 0.1742 0.4719 0.041 Uiso calc U P R 0.786(10) C 1
H H12B 0.5084 0.163 0.4869 0.041 Uiso calc U P R 0.786(10) C 1
O O1 0.3968(7) 0.1030(5) 0.5403(3) 0.035(2) Uani d U P D 0.786(10) C 1
C C11 0.4750(10) 0.1017(8) 0.5873(4) 0.030(3) Uani d U P D 0.786(10) C 1
H H11 0.4452 0.0493 0.6122 0.036 Uiso calc U P R 0.786(10) C 1
C C10 0.6086(10) 0.0818(8) 0.5749(4) 0.036(3) Uani d U P D 0.786(10) C 1
H H10A 0.6268 0.0115 0.5768 0.043 Uiso calc U P R 0.786(10) C 1
H H10B 0.6313 0.1064 0.5383 0.043 Uiso calc U P R 0.786(10) C 1
C C9 0.6741(10) 0.1363(8) 0.6188(4) 0.025(2) Uani d U P D 0.786(10) C 1
C C8 0.7943(9) 0.1261(8) 0.6362(4) 0.029(2) Uani d U P D 0.786(10) C 1
H H8 0.8465 0.0797 0.6195 0.035 Uiso calc U P R 0.786(10) C 1
C C7 0.8372(9) 0.1844(8) 0.6781(5) 0.032(3) Uani d U P D 0.786(10) C 1
H H7 0.9205 0.1808 0.6889 0.039 Uiso calc U P R 0.786(10) C 1
C C6 0.7589(9) 0.2479(7) 0.7042(4) 0.026(2) Uani d U P D 0.786(10) C 1
H H6 0.7885 0.2851 0.7341 0.031 Uiso calc U P R 0.786(10) C 1
C C5 0.6385(9) 0.2586(8) 0.6880(4) 0.028(2) Uani d U P D 0.786(10) C 1
H H5 0.5857 0.3032 0.7058 0.033 Uiso calc U P R 0.786(10) C 1
C C4 0.5975(9) 0.2023(7) 0.6451(5) 0.021(2) Uani d U P D 0.786(10) C 1
C C3 0.4698(10) 0.2006(7) 0.6194(4) 0.030(3) Uani d U P D 0.786(10) C 1
H H3 0.4068 0.1962 0.6489 0.036 Uiso calc U P R 0.786(10) C 1
C C12A 0.402(4) 0.203(2) 0.4860(11) 0.029(9) Uani d U P D 0.214(10) C 2
H H12C 0.3153 0.1828 0.4838 0.034 Uiso calc U P R 0.214(10) C 2
H H12D 0.4325 0.2233 0.4497 0.034 Uiso calc U P R 0.214(10) C 2
O O1A 0.478(2) 0.1348(15) 0.5126(8) 0.019(6) Uani d U P D 0.214(10) C 2
C C11A 0.441(3) 0.112(2) 0.5674(12) 0.035(9) Uani d U P D 0.214(10) C 2
H H11A 0.3585 0.0817 0.5671 0.041 Uiso calc U P R 0.214(10) C 2
C C10A 0.536(3) 0.040(2) 0.5898(12) 0.029(9) Uani d U P D 0.214(10) C 2
H H10C 0.4985 -0.0039 0.6173 0.035 Uiso calc U P R 0.214(10) C 2
H H10D 0.5719 0.0005 0.5602 0.035 Uiso calc U P R 0.214(10) C 2
C C9A 0.628(3) 0.105(2) 0.6152(14) 0.022(8) Uani d U P D 0.214(10) C 2
C C8A 0.744(3) 0.083(3) 0.6329(15) 0.034(9) Uani d U P D 0.214(10) C 2
H H8A 0.7791 0.0211 0.6251 0.04 Uiso calc U P R 0.214(10) C 2
C C7A 0.810(3) 0.151(2) 0.6622(19) 0.032(9) Uani d U P D 0.214(10) C 2
H H7A 0.8913 0.1356 0.6732 0.038 Uiso calc U P R 0.214(10) C 2
C C6A 0.762(3) 0.240(2) 0.6759(18) 0.032(8) Uani d U P D 0.214(10) C 2
H H6A 0.8064 0.2835 0.6987 0.038 Uiso calc U P R 0.214(10) C 2
C C5A 0.648(3) 0.266(2) 0.6563(16) 0.022(7) Uani d U P D 0.214(10) C 2
H H5A 0.6146 0.3292 0.6619 0.027 Uiso calc U P R 0.214(10) C 2
C C4A 0.585(3) 0.195(2) 0.6281(17) 0.023(10) Uani d U P D 0.214(10) C 2
C C3A 0.448(3) 0.1925(17) 0.6134(11) 0.036(12) Uani d U P D 0.214(10) C 2
H H3A 0.3897 0.185 0.6446 0.043 Uiso calc U P R 0.214(10) C 2
C C21 0.4279(9) 0.5260(5) 0.5399(3) 0.0347(18) Uani d . . . 1.0 . .
C C22 0.5398(8) 0.5641(6) 0.5241(3) 0.038(2) Uani d . . . 1.0 . .
C C23 0.5450(9) 0.6628(8) 0.5140(4) 0.050(2) Uani d . . . 1.0 . .
H H23 0.6198 0.6906 0.5021 0.059 Uiso calc U . R 1.0 . .
C C24 0.4452(10) 0.7216(7) 0.5207(3) 0.049(3) Uani d . . . 1.0 . .
C C25 0.3369(9) 0.6823(8) 0.5373(4) 0.048(3) Uani d . . . 1.0 . .
H H25 0.2686 0.7239 0.5427 0.058 Uiso calc U . R 1.0 . .
C C26 0.3234(9) 0.5833(7) 0.5465(3) 0.041(2) Uani d . . . 1.0 . .
C C27 0.6531(9) 0.5020(8) 0.5189(4) 0.053(3) Uani d . . . 1.0 . .
H H27A 0.6468 0.4463 0.5436 0.079 Uiso calc U . R 1.0 . .
H H27B 0.7253 0.5406 0.5284 0.079 Uiso calc U . R 1.0 . .
H H27C 0.6605 0.4788 0.4812 0.079 Uiso calc U . R 1.0 . .
C C28 0.4532(12) 0.8319(8) 0.5085(5) 0.076(4) Uani d . . . 1.0 . .
H H28A 0.4332 0.8435 0.47 0.114 Uiso calc U . R 1.0 . .
H H28B 0.5363 0.8549 0.516 0.114 Uiso calc U . R 1.0 . .
H H28C 0.3951 0.8669 0.5317 0.114 Uiso calc U . R 1.0 . .
C C29 0.2019(8) 0.5393(8) 0.5613(4) 0.052(2) Uani d . . . 1.0 . .
H H29A 0.1429 0.5911 0.5689 0.078 Uiso calc U . R 1.0 . .
H H29B 0.2114 0.4985 0.5938 0.078 Uiso calc U . R 1.0 . .
H H29C 0.1723 0.4995 0.5308 0.078 Uiso calc U . R 1.0 . .
C C41 0.1972(6) 0.2706(5) 0.6800(3) 0.0215(15) Uani d . . . 1.0 . .
C C42 0.1993(6) 0.1858(5) 0.7108(3) 0.0232(15) Uani d . . . 1.0 . .
H H42 0.2215 0.189 0.7483 0.028 Uiso calc U . R 1.0 . .
C C43 0.1694(7) 0.0959(6) 0.6878(3) 0.0291(17) Uani d . . . 1.0 . .
H H43 0.1707 0.0388 0.7095 0.035 Uiso calc U . R 1.0 . .
C C44 0.1380(7) 0.0907(6) 0.6336(3) 0.0283(17) Uani d . . . 1.0 . .
H H44 0.1195 0.0298 0.6173 0.034 Uiso calc U . R 1.0 . .
C C45 0.1334(7) 0.1748(6) 0.6027(3) 0.0327(18) Uani d . . . 1.0 . .
H H45 0.1087 0.1712 0.5656 0.039 Uiso calc U . R 1.0 . .
C C46 0.1639(7) 0.2633(5) 0.6247(3) 0.0243(16) Uani d . . . 1.0 . .
H H46 0.1625 0.3197 0.6024 0.029 Uiso calc U . R 1.0 . .
C C51 0.2428(7) 0.3656(5) 0.7811(3) 0.0223(15) Uani d . . . 1.0 . .
C C52 0.3511(7) 0.3397(6) 0.8067(3) 0.0265(18) Uani d . . . 1.0 . .
H H52 0.425 0.3386 0.7864 0.032 Uiso calc U . R 1.0 . .
C C53 0.3527(8) 0.3155(6) 0.8618(3) 0.033(2) Uani d . . . 1.0 . .
H H53 0.4265 0.2947 0.8785 0.039 Uiso calc U . R 1.0 . .
C C54 0.2465(9) 0.3219(6) 0.8922(3) 0.040(2) Uani d . . . 1.0 . .
H H54 0.2478 0.3074 0.9301 0.048 Uiso calc U . R 1.0 . .
C C55 0.1375(8) 0.3497(6) 0.8671(3) 0.035(2) Uani d . . . 1.0 . .
H H55 0.0644 0.3538 0.8879 0.042 Uiso calc U . R 1.0 . .
C C56 0.1354(7) 0.3715(5) 0.8114(3) 0.0257(17) Uani d . . . 1.0 . .
H H56 0.0611 0.3902 0.7943 0.031 Uiso calc U . R 1.0 . .
C C61 0.1153(6) 0.4660(5) 0.6941(3) 0.0210(15) Uani d . . . 1.0 . .
C C62 0.1290(7) 0.5672(5) 0.6940(3) 0.0282(17) Uani d . . . 1.0 . .
H H62 0.206 0.5942 0.7036 0.034 Uiso calc U . R 1.0 . .
C C63 0.0350(7) 0.6284(5) 0.6805(3) 0.0334(18) Uani d . . . 1.0 . .
H H63 0.0472 0.6967 0.6808 0.04 Uiso calc U . R 1.0 . .
C C64 -0.0784(8) 0.5901(5) 0.6663(4) 0.0361(17) Uani d . . . 1.0 . .
H H64 -0.144 0.6319 0.6566 0.043 Uiso calc U . R 1.0 . .
C C65 -0.0942(7) 0.4908(6) 0.6667(4) 0.043(2) Uani d . . . 1.0 . .
H H65 -0.1715 0.4645 0.6569 0.052 Uiso calc U . R 1.0 . .
C C66 0.0003(7) 0.4284(5) 0.6810(4) 0.036(2) Uani d . . . 1.0 . .
H H66 -0.0133 0.3603 0.6819 0.043 Uiso calc U . R 1.0 . .

loop_
_atom_site_aniso_label
_atom_site_aniso_U_11
_atom_site_aniso_U_22
_atom_site_aniso_U_33
_atom_site_aniso_U_12
_atom_site_aniso_U_13
_atom_site_aniso_U_23
P1 0.0124(8) 0.0182(9) 0.0213(8) -0.0005(7) 0.0018(7) -0.0011(6)
B1 0.041(12) 0.036(12) 0.039(12) 0.001(7) 0.002(7) -0.001(7)
F1 0.063(14) 0.034(12) 0.046(14) -0.002(10) -0.002(11) 0.011(10)
F2 0.112(18) 0.084(17) 0.118(18) -0.009(12) 0.026(13) -0.009(12)
F3 0.026(10) 0.035(11) 0.057(12) 0.001(8) 0.000(9) -0.015(9)
F4 0.050(13) 0.053(13) 0.101(15) 0.005(10) -0.015(12) 0.010(11)
B1A 0.036(5) 0.025(5) 0.031(5) -0.005(4) 0.012(4) 0.004(4)
F1A 0.070(6) 0.022(4) 0.054(6) -0.007(4) 0.011(5) 0.005(3)
F2A 0.022(3) 0.042(4) 0.087(6) 0.003(3) -0.001(4) -0.014(4)
F3A 0.039(5) 0.043(5) 0.144(9) 0.002(4) -0.032(6) 0.026(6)
F4A 0.164(10) 0.054(5) 0.072(5) -0.038(6) 0.045(6) -0.014(4)
N2 0.035(3) 0.049(4) 0.023(3) -0.014(4) 0.008(3) -0.004(3)
N3 0.048(5) 0.064(5) 0.023(3) -0.013(5) 0.009(4) -0.021(3)
Pd1 0.0137(2) 0.0167(2) 0.0222(2) -0.0014(2) 0.0014(2) -0.0024(2)
C31 0.030(8) 0.030(9) 0.027(7) -0.004(6) 0.002(6) -0.004(7)
C32 0.020(6) 0.026(6) 0.030(6) -0.007(6) -0.007(5) -0.003(4)
C33 0.015(5) 0.027(6) 0.025(7) -0.004(6) -0.002(5) 0.002(5)
C31A 0.017(8) 0.009(8) 0.022(8) 0.005(6) -0.001(6) 0.001(6)
C32A 0.022(8) 0.019(8) 0.025(8) -0.001(6) -0.010(6) -0.004(6)
C33A 0.018(8) 0.020(8) 0.019(9) -0.005(6) -0.007(7) 0.004(7)
C1 0.023(4) 0.030(4) 0.027(3) -0.008(4) 0.006(3) -0.011(3)
N1 0.025(3) 0.034(3) 0.031(3) -0.008(3) 0.014(3) -0.012(3)
C2 0.040(5) 0.050(5) 0.040(4) -0.014(5) 0.011(5) -0.018(4)
C12 0.040(6) 0.037(6) 0.026(5) 0.004(6) -0.001(5) -0.008(4)
O1 0.035(4) 0.031(4) 0.039(4) -0.005(3) -0.005(3) -0.004(3)
C11 0.030(5) 0.034(5) 0.026(5) -0.006(5) 0.000(4) -0.006(4)
C10 0.036(6) 0.029(5) 0.041(5) 0.006(4) 0.000(4) -0.011(4)
C9 0.026(5) 0.024(5) 0.026(4) -0.004(5) 0.007(4) -0.001(4)
C8 0.029(5) 0.027(5) 0.032(5) 0.007(4) 0.005(4) -0.006(4)
C7 0.024(5) 0.032(5) 0.040(6) 0.001(4) -0.003(4) 0.005(5)
C6 0.029(5) 0.026(5) 0.024(5) 0.003(4) 0.000(4) -0.003(4)
C5 0.027(5) 0.030(5) 0.026(5) 0.003(4) -0.003(4) 0.002(4)
C4 0.016(5) 0.019(5) 0.030(6) -0.001(4) 0.005(4) -0.001(4)
C3 0.017(5) 0.026(5) 0.046(6) -0.008(4) 0.013(4) -0.010(4)
C12A 0.028(12) 0.032(12) 0.026(12) -0.001(9) 0.001(8) 0.001(8)
O1A 0.021(9) 0.017(9) 0.019(8) 0.004(7) -0.001(7) -0.003(7)
C11A 0.037(12) 0.034(11) 0.033(11) 0.000(8) -0.005(9) -0.004(9)
C10A 0.034(12) 0.025(12) 0.028(11) 0.002(9) 0.005(8) 0.005(8)
C9A 0.027(11) 0.018(11) 0.022(10) 0.000(8) 0.001(8) 0.004(8)
C8A 0.035(12) 0.032(12) 0.035(11) 0.004(9) 0.000(9) 0.004(8)
C7A 0.027(11) 0.032(11) 0.036(11) 0.006(8) -0.003(8) 0.002(8)
C6A 0.032(11) 0.028(10) 0.035(11) -0.007(8) 0.001(9) 0.001(9)
C5A 0.022(10) 0.021(10) 0.024(10) 0.001(8) -0.002(8) 0.001(8)
C4A 0.021(12) 0.019(12) 0.028(13) -0.007(9) 0.001(9) -0.005(8)
C3A 0.031(14) 0.032(14) 0.045(14) -0.003(9) 0.006(9) -0.008(9)
C21 0.044(5) 0.036(4) 0.024(3) -0.016(5) -0.002(4) 0.003(3)
C22 0.046(5) 0.040(5) 0.027(4) -0.019(4) -0.002(3) 0.003(3)
C23 0.042(6) 0.069(7) 0.037(5) -0.011(5) -0.002(4) 0.009(5)
C24 0.065(7) 0.053(6) 0.030(4) -0.023(6) -0.021(5) 0.018(4)
C25 0.047(6) 0.067(7) 0.031(5) 0.003(5) -0.021(4) 0.003(4)
C26 0.053(6) 0.049(6) 0.021(4) -0.013(5) -0.008(4) 0.005(3)
C27 0.048(6) 0.062(6) 0.049(6) -0.018(5) 0.017(5) -0.011(5)
C28 0.079(10) 0.064(7) 0.084(8) -0.014(7) -0.028(7) 0.028(6)
C29 0.044(5) 0.069(7) 0.043(5) 0.000(6) -0.003(4) 0.001(5)
C41 0.014(3) 0.025(4) 0.026(4) 0.002(3) -0.002(3) -0.002(3)
C42 0.018(4) 0.025(4) 0.026(4) 0.003(3) 0.000(3) 0.000(3)
C43 0.026(4) 0.021(4) 0.041(5) 0.002(3) 0.004(3) 0.001(3)
C44 0.023(4) 0.020(4) 0.042(4) -0.003(3) 0.002(3) -0.008(3)
C45 0.031(4) 0.035(5) 0.031(4) 0.001(4) -0.005(3) -0.008(3)
C46 0.022(4) 0.020(4) 0.031(4) -0.004(3) 0.000(3) 0.003(3)
C51 0.027(4) 0.016(4) 0.024(3) -0.005(3) 0.004(3) -0.003(3)
C52 0.024(4) 0.028(4) 0.027(4) -0.003(3) 0.008(3) -0.009(3)
C53 0.035(5) 0.036(5) 0.027(4) -0.004(4) -0.003(4) -0.002(3)
C54 0.054(6) 0.046(5) 0.019(4) -0.017(5) -0.001(4) 0.000(3)
C55 0.039(5) 0.039(5) 0.027(4) -0.011(4) 0.020(4) -0.008(4)
C56 0.023(4) 0.026(4) 0.028(4) -0.006(3) 0.008(3) -0.004(3)
C61 0.011(3) 0.023(4) 0.029(3) -0.002(3) 0.003(2) 0.001(3)
C62 0.021(3) 0.019(4) 0.045(4) 0.000(3) 0.004(3) -0.005(3)
C63 0.036(4) 0.020(4) 0.044(5) 0.004(3) 0.000(4) 0.001(3)
C64 0.020(3) 0.034(4) 0.054(5) 0.008(4) 0.000(5) 0.004(4)
C65 0.016(4) 0.034(4) 0.079(6) 0.004(3) -0.011(5) -0.006(5)
C66 0.022(4) 0.018(4) 0.067(6) 0.003(3) -0.004(4) 0.001(4)

loop_
_atom_type_symbol
_atom_type_description
_atom_type_scat_dispersion_real
_atom_type_scat_dispersion_imag
_atom_type_scat_source
C C 0.0181 0.0091 'International Tables Vol C Tables 4.2.6.8 and 6.1.1.4'
H H 0.0000 0.0000 'International Tables Vol C Tables 4.2.6.8 and 6.1.1.4'
B B 0.0090 0.0039 'International Tables Vol C Tables 4.2.6.8 and 6.1.1.4'
N N 0.0311 0.0180 'International Tables Vol C Tables 4.2.6.8 and 6.1.1.4'
O O 0.0492 0.0322 'International Tables Vol C Tables 4.2.6.8 and 6.1.1.4'
F F 0.0727 0.0534 'International Tables Vol C Tables 4.2.6.8 and 6.1.1.4'
P P 0.2955 0.4335 'International Tables Vol C Tables 4.2.6.8 and 6.1.1.4'
Pd Pd 0.1215 3.9337 'International Tables Vol C Tables 4.2.6.8 and 6.1.1.4'

loop_
_geom_angle_atom_site_label_1
_geom_angle_atom_site_label_2
_geom_angle_atom_site_label_3
_geom_angle
C61 P1 C51 106.0(3)
C61 P1 C41 103.8(3)
C51 P1 C41 103.0(3)
C61 P1 Pd1 111.6(2)
C51 P1 Pd1 115.7(3)
C41 P1 Pd1 115.6(2)
F3 B1 F1 109.9(16)
F3 B1 F2 109.5(16)
F1 B1 F2 110.6(16)
F3 B1 F4 108.7(16)
F1 B1 F4 110.2(16)
F2 B1 F4 107.8(16)
F3A B1A F4A 111.3(11)
F3A B1A F2A 107.2(10)
F4A B1A F2A 107.4(10)
F3A B1A F1A 109.1(10)
F4A B1A F1A 112.0(10)
F2A B1A F1A 109.8(9)
C1 N2 N3 113.1(6)
C1 N2 C21 127.5(6)
N3 N2 C21 118.4(6)
C2 N3 N2 103.0(6)
C1 Pd1 C32 127.5(4)
C1 Pd1 C31 161.4(6)
C32 Pd1 C31 37.5(5)
C1 Pd1 C32A 132.1(5)
C1 Pd1 C31A 168.7(7)
C32A Pd1 C31A 37.6(5)
C1 Pd1 C33A 102.7(6)
C32A Pd1 C33A 37.0(5)
C31A Pd1 C33A 66.0(8)
C1 Pd1 C33 95.8(4)
C32 Pd1 C33 37.3(4)
C31 Pd1 C33 65.8(6)
C1 Pd1 P1 101.4(2)
C32 Pd1 P1 129.9(3)
C31 Pd1 P1 96.2(5)
C32A Pd1 P1 121.8(4)
C31A Pd1 P1 90.0(6)
C33A Pd1 P1 155.9(5)
C33 Pd1 P1 160.1(4)
C32 C31 Pd1 71.0(7)
C32 C31 H31A 120.0
Pd1 C31 H31A 74.7
C32 C31 H31B 120.0
Pd1 C31 H31B 126.1
H31A C31 H31B 120.0
C31 C32 C33 116.8(16)
C31 C32 Pd1 71.5(7)
C33 C32 Pd1 72.6(7)
C31 C32 H32 121.6
C33 C32 H32 121.6
Pd1 C32 H32 126.0
C32 C33 Pd1 70.1(6)
C32 C33 H33A 120.0
Pd1 C33 H33A 74.9
C32 C33 H33B 120.0
Pd1 C33 H33B 127.0
H33A C33 H33B 120.0
C32A C31A Pd1 71.1(8)
C32A C31A H31C 120.0
Pd1 C31A H31C 73.9
C32A C31A H31D 120.0
Pd1 C31A H31D 127.0
H31C C31A H31D 120.0
C33A C32A C31A 116.8(18)
C33A C32A Pd1 72.0(8)
C31A C32A Pd1 71.3(9)
C33A C32A H32A 121.6
C31A C32A H32A 121.6
Pd1 C32A H32A 126.9
C32A C33A Pd1 70.9(8)
C32A C33A H33C 120.0
Pd1 C33A H33C 73.7
C32A C33A H33D 120.0
Pd1 C33A H33D 127.4
H33C C33A H33D 120.0
N2 C1 N1 103.1(6)
N2 C1 Pd1 123.0(5)
N1 C1 Pd1 133.4(5)
C2 N1 C1 109.0(7)
C2 N1 C3A 116.1(13)
C1 N1 C3A 134.4(12)
C2 N1 C3 124.1(7)
C1 N1 C3 126.8(7)
N3 C2 N1 111.7(7)
N3 C2 C12A 106.7(14)
N1 C2 C12A 141.2(15)
N3 C2 C12 129.0(8)
N1 C2 C12 119.2(9)
O1 C12 C2 111.0(8)
O1 C12 H12A 109.4
C2 C12 H12A 109.4
O1 C12 H12B 109.4
C2 C12 H12B 109.4
H12A C12 H12B 108.0
C12 O1 C11 113.9(8)
O1 C11 C10 114.6(8)
O1 C11 C3 111.7(9)
C10 C11 C3 106.9(9)
O1 C11 H11 107.8
C10 C11 H11 107.8
C3 C11 H11 107.8
C9 C10 C11 103.2(8)
C9 C10 H10A 111.1
C11 C10 H10A 111.1
C9 C10 H10B 111.1
C11 C10 H10B 111.1
H10A C10 H10B 109.1
C8 C9 C4 119.5(10)
C8 C9 C10 128.6(9)
C4 C9 C10 111.8(9)
C7 C8 C9 119.3(9)
C7 C8 H8 120.4
C9 C8 H8 120.4
C6 C7 C8 120.0(9)
C6 C7 H7 120.0
C8 C7 H7 120.0
C7 C6 C5 121.6(10)
C7 C6 H6 119.2
C5 C6 H6 119.2
C4 C5 C6 117.9(9)
C4 C5 H5 121.1
C6 C5 H5 121.1
C5 C4 C9 121.5(10)
C5 C4 C3 128.1(8)
C9 C4 C3 110.4(9)
N1 C3 C4 115.2(8)
N1 C3 C11 112.2(9)
C4 C3 C11 100.7(8)
N1 C3 H3 109.4
C4 C3 H3 109.4
C11 C3 H3 109.4
O1A C12A C2 91.4(17)
O1A C12A H12C 113.4
C2 C12A H12C 113.4
O1A C12A H12D 113.4
C2 C12A H12D 113.4
H12C C12A H12D 110.7
C12A O1A C11A 114.(2)
O1A C11A C10A 107.(2)
O1A C11A C3A 120.(2)
C10A C11A C3A 100.(2)
O1A C11A H11A 109.8
C10A C11A H11A 109.8
C3A C11A H11A 109.8
C9A C10A C11A 102.(2)
C9A C10A H10C 111.3
C11A C10A H10C 111.3
C9A C10A H10D 111.3
C11A C10A H10D 111.3
H10C C10A H10D 109.2
C4A C9A C8A 117.(2)
C4A C9A C10A 114.(2)
C8A C9A C10A 129.(2)
C9A C8A C7A 120.(3)
C9A C8A H8A 120.2
C7A C8A H8A 120.2
C8A C7A C6A 122.(3)
C8A C7A H7A 119.0
C6A C7A H7A 119.0
C7A C6A C5A 119.(3)
C7A C6A H6A 120.3
C5A C6A H6A 120.3
C4A C5A C6A 116.(2)
C4A C5A H5A 122.0
C6A C5A H5A 122.0
C9A C4A C5A 126.(2)
C9A C4A C3A 105.1(19)
C5A C4A C3A 128.(2)
N1 C3A C4A 98.(2)
N1 C3A C11A 104.(2)
C4A C3A C11A 103.(2)
N1 C3A H3A 116.4
C4A C3A H3A 116.4
C11A C3A H3A 116.4
C22 C21 C26 122.7(7)
C22 C21 N2 118.8(9)
C26 C21 N2 118.5(8)
C23 C22 C21 117.3(9)
C23 C22 C27 120.6(8)
C21 C22 C27 122.2(8)
C24 C23 C22 121.9(9)
C24 C23 H23 119.1
C22 C23 H23 119.1
C25 C24 C23 119.6(9)
C25 C24 C28 119.7(11)
C23 C24 C28 120.7(10)
C24 C25 C26 122.0(10)
C24 C25 H25 119.0
C26 C25 H25 119.0
C25 C26 C21 116.6(9)
C25 C26 C29 121.9(10)
C21 C26 C29 121.5(8)
C22 C27 H27A 109.5
C22 C27 H27B 109.5
H27A C27 H27B 109.5
C22 C27 H27C 109.5
H27A C27 H27C 109.5
H27B C27 H27C 109.5
C24 C28 H28A 109.5
C24 C28 H28B 109.5
H28A C28 H28B 109.5
C24 C28 H28C 109.5
H28A C28 H28C 109.5
H28B C28 H28C 109.5
C26 C29 H29A 109.5
C26 C29 H29B 109.5
H29A C29 H29B 109.5
C26 C29 H29C 109.5
H29A C29 H29C 109.5
H29B C29 H29C 109.5
C42 C41 C46 117.8(7)
C42 C41 P1 122.1(6)
C46 C41 P1 120.0(6)
C41 C42 C43 121.3(7)
C41 C42 H42 119.4
C43 C42 H42 119.4
C44 C43 C42 119.7(7)
C44 C43 H43 120.2
C42 C43 H43 120.2
C43 C44 C45 119.6(7)
C43 C44 H44 120.2
C45 C44 H44 120.2
C46 C45 C44 121.3(7)
C46 C45 H45 119.3
C44 C45 H45 119.3
C45 C46 C41 120.3(7)
C45 C46 H46 119.9
C41 C46 H46 119.9
C52 C51 C56 119.6(7)
C52 C51 P1 118.8(6)
C56 C51 P1 121.6(6)
C51 C52 C53 120.8(7)
C51 C52 H52 119.6
C53 C52 H52 119.6
C54 C53 C52 119.8(8)
C54 C53 H53 120.1
C52 C53 H53 120.1
C53 C54 C55 119.8(7)
C53 C54 H54 120.1
C55 C54 H54 120.1
C54 C55 C56 120.2(7)
C54 C55 H55 119.9
C56 C55 H55 119.9
C51 C56 C55 119.7(8)
C51 C56 H56 120.2
C55 C56 H56 120.2
C66 C61 C62 117.7(6)
C66 C61 P1 121.4(5)
C62 C61 P1 120.9(5)
C63 C62 C61 122.1(7)
C63 C62 H62 118.9
C61 C62 H62 118.9
C62 C63 C64 119.7(7)
C62 C63 H63 120.1
C64 C63 H63 120.1
C65 C64 C63 119.1(8)
C65 C64 H64 120.5
C63 C64 H64 120.5
C64 C65 C66 121.4(8)
C64 C65 H65 119.3
C66 C65 H65 119.3
C65 C66 C61 119.9(7)
C65 C66 H66 120.0
C61 C66 H66 120.0

loop_
_geom_bond_atom_site_label_1
_geom_bond_atom_site_label_2
_geom_bond_distance
P1 C61 1.812(7)
P1 C51 1.816(7)
P1 C41 1.819(7)
P1 Pd1 2.3167(17)
B1 F3 1.371(19)
B1 F1 1.378(19)
B1 F2 1.378(19)
B1 F4 1.388(19)
B1A F3A 1.365(12)
B1A F4A 1.370(12)
B1A F2A 1.375(12)
B1A F1A 1.388(11)
N2 C1 1.340(9)
N2 N3 1.403(8)
N2 C21 1.421(10)
N3 C2 1.305(11)
Pd1 C1 2.074(6)
Pd1 C32 2.187(10)
Pd1 C31 2.194(14)
Pd1 C32A 2.195(13)
Pd1 C31A 2.198(16)
Pd1 C33A 2.210(15)
Pd1 C33 2.220(12)
C31 C32 1.406(18)
C31 H31A 0.95
C31 H31B 0.95
C32 C33 1.410(15)
C32 H32 0.95
C33 H33A 0.95
C33 H33B 0.95
C31A C32A 1.417(19)
C31A H31C 0.95
C31A H31D 0.95
C32A C33A 1.399(18)
C32A H32A 0.95
C33A H33C 0.95
C33A H33D 0.95
C1 N1 1.374(9)
N1 C2 1.356(10)
N1 C3A 1.45(2)
N1 C3 1.471(11)
C2 C12A 1.47(2)
C2 C12 1.525(12)
C12 O1 1.406(13)
C12 H12A 0.99
C12 H12B 0.99
O1 C11 1.433(12)
C11 C10 1.517(14)
C11 C3 1.576(13)
C11 H11 1.0
C10 C9 1.494(14)
C10 H10A 0.99
C10 H10B 0.99
C9 C8 1.389(12)
C9 C4 1.394(13)
C8 C7 1.385(12)
C8 H8 0.95
C7 C6 1.380(12)
C7 H7 0.95
C6 C5 1.384(12)
C6 H6 0.95
C5 C4 1.380(13)
C5 H5 0.95
C4 C3 1.531(15)
C3 H3 1.0
C12A O1A 1.42(3)
C12A H12C 0.99
C12A H12D 0.99
O1A C11A 1.44(3)
C11A C10A 1.53(3)
C11A C3A 1.58(3)
C11A H11A 1.0
C10A C9A 1.49(3)
C10A H10C 0.99
C10A H10D 0.99
C9A C4A 1.37(2)
C9A C8A 1.377(19)
C8A C7A 1.38(2)
C8A H8A 0.95
C7A C6A 1.38(2)
C7A H7A 0.95
C6A C5A 1.385(19)
C6A H6A 0.95
C5A C4A 1.379(19)
C5A H5A 0.95
C4A C3A 1.54(3)
C3A H3A 1.0
C21 C22 1.387(12)
C21 C26 1.398(13)
C22 C23 1.383(13)
C22 C27 1.511(13)
C23 C24 1.369(15)
C23 H23 0.95
C24 C25 1.363(14)
C24 C28 1.550(13)
C25 C26 1.391(13)
C25 H25 0.95
C26 C29 1.505(13)
C27 H27A 0.98
C27 H27B 0.98
C27 H27C 0.98
C28 H28A 0.98
C28 H28B 0.98
C28 H28C 0.98
C29 H29A 0.98
C29 H29B 0.98
C29 H29C 0.98
C41 C42 1.392(10)
C41 C46 1.406(10)
C42 C43 1.399(10)
C42 H42 0.95
C43 C44 1.373(11)
C43 H43 0.95
C44 C45 1.384(11)
C44 H44 0.95
C45 C46 1.373(11)
C45 H45 0.95
C46 H46 0.95
C51 C52 1.387(11)
C51 C56 1.391(10)
C52 C53 1.388(11)
C52 H52 0.95
C53 C54 1.382(12)
C53 H53 0.95
C54 C55 1.395(12)
C54 H54 0.95
C55 C56 1.396(11)
C55 H55 0.95
C56 H56 0.95
C61 C66 1.398(10)
C61 C62 1.402(10)
C62 C63 1.370(10)
C62 H62 0.95
C63 C64 1.391(11)
C63 H63 0.95
C64 C65 1.380(11)
C64 H64 0.95
C65 C66 1.389(11)
C65 H65 0.95
C66 H66 0.95

loop_
_geom_torsion_atom_site_label_1
_geom_torsion_atom_site_label_2
_geom_torsion_atom_site_label_3
_geom_torsion_atom_site_label_4
_geom_torsion
C1 N2 N3 C2 1.6(10)
C21 N2 N3 C2 171.2(9)
Pd1 C31 C32 C33 58.6(11)
C31 C32 C33 Pd1 -58.0(12)
Pd1 C31A C32A C33A -57.6(14)
C31A C32A C33A Pd1 57.2(14)
N3 N2 C1 N1 0.5(9)
C21 N2 C1 N1 -168.0(9)
N3 N2 C1 Pd1 -172.2(6)
C21 N2 C1 Pd1 19.3(13)
N2 C1 N1 C2 -2.4(9)
Pd1 C1 N1 C2 169.1(7)
N2 C1 N1 C3A -174.(2)
Pd1 C1 N1 C3A -3.(2)
N2 C1 N1 C3 173.9(8)
Pd1 C1 N1 C3 -14.6(13)
N2 N3 C2 N1 -3.2(11)
N2 N3 C2 C12A 171.6(18)
N2 N3 C2 C12 -179.8(12)
C1 N1 C2 N3 3.7(11)
C3A N1 C2 N3 177.1(16)
C3 N1 C2 N3 -172.7(9)
C1 N1 C2 C12A -168.(3)
C3A N1 C2 C12A 5.(3)
C1 N1 C2 C12 -179.2(10)
C3 N1 C2 C12 4.3(15)
N3 C2 C12 O1 -159.8(11)
N1 C2 C12 O1 23.7(16)
C2 C12 O1 C11 -56.6(14)
C12 O1 C11 C10 -61.8(12)
C12 O1 C11 C3 59.9(11)
O1 C11 C10 C9 149.5(8)
C3 C11 C10 C9 25.2(11)
C11 C10 C9 C8 162.7(11)
C11 C10 C9 C4 -15.0(12)
C4 C9 C8 C7 -2.3(16)
C10 C9 C8 C7 -179.9(10)
C9 C8 C7 C6 3.6(16)
C8 C7 C6 C5 -3.1(16)
C7 C6 C5 C4 1.1(16)
C6 C5 C4 C9 0.3(16)
C6 C5 C4 C3 -179.7(10)
C8 C9 C4 C5 0.4(16)
C10 C9 C4 C5 178.3(10)
C8 C9 C4 C3 -179.6(9)
C10 C9 C4 C3 -1.7(13)
C2 N1 C3 C4 112.9(10)
C1 N1 C3 C4 -62.9(11)
C2 N1 C3 C11 -1.6(13)
C1 N1 C3 C11 -177.4(8)
C5 C4 C3 N1 75.8(13)
C9 C4 C3 N1 -104.1(10)
C5 C4 C3 C11 -163.2(11)
C9 C4 C3 C11 16.8(11)
O1 C11 C3 N1 -28.7(11)
C10 C11 C3 N1 97.4(10)
O1 C11 C3 C4 -151.8(8)
C10 C11 C3 C4 -25.7(11)
N3 C2 C12A O1A 151.2(17)
N1 C2 C12A O1A -37.(4)
C2 C12A O1A C11A 58.(3)
C12A O1A C11A C10A -178.(2)
C12A O1A C11A C3A -66.(3)
O1A C11A C10A C9A 90.(3)
C3A C11A C10A C9A -35.(3)
C11A C10A C9A C4A 22.(4)
C11A C10A C9A C8A -167.(4)
C4A C9A C8A C7A 0.(6)
C10A C9A C8A C7A -171.(4)
C9A C8A C7A C6A 2.(7)
C8A C7A C6A C5A -5.(7)
C7A C6A C5A C4A 6.(6)
C8A C9A C4A C5A 1.(7)
C10A C9A C4A C5A 174.(4)
C8A C9A C4A C3A -169.(3)
C10A C9A C4A C3A 3.(5)
C6A C5A C4A C9A -4.(7)
C6A C5A C4A C3A 164.(4)
C2 N1 C3A C4A 109.7(19)
C1 N1 C3A C4A -79.(2)
C2 N1 C3A C11A 4.(2)
C1 N1 C3A C11A 175.2(15)
C9A C4A C3A N1 -133.(3)
C5A C4A C3A N1 57.(5)
C9A C4A C3A C11A -26.(4)
C5A C4A C3A C11A 164.(4)
O1A C11A C3A N1 24.(3)
C10A C11A C3A N1 140.(2)
O1A C11A C3A C4A -78.(3)
C10A C11A C3A C4A 38.(3)
C1 N2 C21 C22 91.1(10)
N3 N2 C21 C22 -76.8(10)
C1 N2 C21 C26 -88.0(11)
N3 N2 C21 C26 104.0(9)
C26 C21 C22 C23 -1.1(12)
N2 C21 C22 C23 179.8(7)
C26 C21 C22 C27 178.0(7)
N2 C21 C22 C27 -1.1(11)
C21 C22 C23 C24 1.9(13)
C27 C22 C23 C24 -177.1(8)
C22 C23 C24 C25 -0.7(14)
C22 C23 C24 C28 -179.3(9)
C23 C24 C25 C26 -1.5(14)
C28 C24 C25 C26 177.1(8)
C24 C25 C26 C21 2.3(12)
C24 C25 C26 C29 -176.1(8)
C22 C21 C26 C25 -0.9(12)
N2 C21 C26 C25 178.2(7)
C22 C21 C26 C29 177.4(7)
N2 C21 C26 C29 -3.5(11)
C61 P1 C41 C42 -126.7(6)
C51 P1 C41 C42 -16.3(7)
Pd1 P1 C41 C42 110.9(6)
C61 P1 C41 C46 57.1(7)
C51 P1 C41 C46 167.4(6)
Pd1 P1 C41 C46 -65.4(6)
C46 C41 C42 C43 0.0(11)
P1 C41 C42 C43 -176.4(6)
C41 C42 C43 C44 0.4(11)
C42 C43 C44 C45 -1.6(12)
C43 C44 C45 C46 2.4(12)
C44 C45 C46 C41 -1.9(12)
C42 C41 C46 C45 0.7(11)
P1 C41 C46 C45 177.2(6)
C61 P1 C51 C52 -156.1(6)
C41 P1 C51 C52 95.2(6)
Pd1 P1 C51 C52 -31.9(7)
C61 P1 C51 C56 25.9(7)
C41 P1 C51 C56 -82.8(6)
Pd1 P1 C51 C56 150.1(5)
C56 C51 C52 C53 2.9(12)
P1 C51 C52 C53 -175.2(6)
C51 C52 C53 C54 -3.3(13)
C52 C53 C54 C55 2.0(13)
C53 C54 C55 C56 -0.3(13)
C52 C51 C56 C55 -1.1(11)
P1 C51 C56 C55 176.9(6)
C54 C55 C56 C51 -0.2(12)
C51 P1 C61 C66 -91.0(7)
C41 P1 C61 C66 17.1(7)
Pd1 P1 C61 C66 142.2(6)
C51 P1 C61 C62 91.7(6)
C41 P1 C61 C62 -160.2(6)
Pd1 P1 C61 C62 -35.1(6)
C66 C61 C62 C63 -1.4(11)
P1 C61 C62 C63 176.0(6)
C61 C62 C63 C64 0.0(12)
C62 C63 C64 C65 0.6(14)
C63 C64 C65 C66 0.2(16)
C64 C65 C66 C61 -1.7(15)
C62 C61 C66 C65 2.2(12)
P1 C61 C66 C65 -175.2(7)
